data_2225798
loop_
_publ_author_name
'Li, Jian'
'Xu, Ting'
'Wu, Peng-Bo'
'Lu, Jing'
'Tang, Yao'

_publ_section_title
;
 4-(2-Oxa-6-azaspiro[3.3]hept-6-yl)benzonitrile
;
_journal_coeditor_code CI5062
_journal_issue 5
_journal_name_full 'Acta Crystallographica Section E'
_journal_page_first o1179
_journal_paper_doi 10.1107/S1600536810012936
_journal_volume 66
_journal_year 2010
_chemical_formula_iupac 'C12 H12 N2 O'
_chemical_formula_moiety 'C12 H12 N2 O'
_chemical_formula_sum 'C12 H12 N2 O'
_chemical_formula_weight 200.24
_chemical_name_systematic
;
4-(2-Oxa-6-azaspiro[3.3]hept-6-yl)benzonitrile
;
_space_group_IT_number 14
_symmetry_cell_setting monoclinic
_symmetry_space_group_name_Hall '-P 2yn'
_symmetry_space_group_name_H-M 'P 1 21/n 1'
_atom_sites_solution_hydrogens geom
_atom_sites_solution_primary direct
_atom_sites_solution_secondary difmap
_cell_angle_alpha 90.00
_cell_angle_beta 113.186(5)
_cell_angle_gamma 90.00
_cell_formula_units_Z 4
_cell_length_a 9.484(4)
_cell_length_b 11.033(4)
_cell_length_c 10.419(4)
_cell_measurement_reflns_used 2956
_cell_measurement_temperature 113(2)
_cell_measurement_theta_max 27.49
_cell_measurement_theta_min 3.08
_cell_volume 1002.2(7)
_computing_cell_refinement 'CrystalClear (Rigaku, 2008)'
_computing_data_collection 'CrystalClear (Rigaku, 2008)'
_computing_data_reduction 'CrystalClear (Rigaku, 2008)'
_computing_molecular_graphics 'PLATON (Spek, 2009)'
_computing_publication_material 'SHELXL97 (Sheldrick, 2008)'
_computing_structure_refinement 'SHELXL97 (Sheldrick, 2008)'
_computing_structure_solution 'SHELXS97 (Sheldrick, 2008)'
_diffrn_ambient_temperature 113(2)
_diffrn_detector_area_resol_mean 28.5714
_diffrn_measured_fraction_theta_full 0.972
_diffrn_measured_fraction_theta_max 0.972
_diffrn_measurement_device_type 'Rigaku AFC10/Saturn 724-Plus'
_diffrn_measurement_method '\f and \w scans'
_diffrn_radiation_monochromator graphite
_diffrn_radiation_source 'rotating anode'
_diffrn_radiation_type MoK\a
_diffrn_radiation_wavelength 0.71073
_diffrn_reflns_av_R_equivalents 0.0294
_diffrn_reflns_av_sigmaI/netI 0.0302
_diffrn_reflns_limit_h_max 12
_diffrn_reflns_limit_h_min -12
_diffrn_reflns_limit_k_max 11
_diffrn_reflns_limit_k_min -14
_diffrn_reflns_limit_l_max 12
_diffrn_reflns_limit_l_min -12
_diffrn_reflns_number 7662
_diffrn_reflns_theta_full 27.49
_diffrn_reflns_theta_max 27.49
_diffrn_reflns_theta_min 3.08
_diffrn_standards_number 0
_exptl_absorpt_coefficient_mu 0.087
_exptl_absorpt_correction_type none
_exptl_crystal_colour colourless
_exptl_crystal_density_diffrn 1.327
_exptl_crystal_density_method 'not measured'
_exptl_crystal_description prism
_exptl_crystal_F_000 424
_exptl_crystal_size_max 0.60
_exptl_crystal_size_mid 0.60
_exptl_crystal_size_min 0.27
_refine_diff_density_max 0.296
_refine_diff_density_min -0.159
_refine_ls_extinction_method none
_refine_ls_goodness_of_fit_ref 1.003
_refine_ls_hydrogen_treatment constr
_refine_ls_matrix_type full
_refine_ls_number_parameters 136
_refine_ls_number_reflns 2234
_refine_ls_number_restraints 0
_refine_ls_restrained_S_all 1.003
_refine_ls_R_factor_all 0.0549
_refine_ls_R_factor_gt 0.0410
_refine_ls_shift/su_max 0.001
_refine_ls_shift/su_mean 0.000
_refine_ls_structure_factor_coef Fsqd
_refine_ls_weighting_details 'calc w = 1/[\s^2^(Fo^2^)+(0.0456P)^2^+0.36P] where P=(Fo^2^+2Fc^2^)/3'
_refine_ls_weighting_scheme calc
_refine_ls_wR_factor_gt 0.0915
_refine_ls_wR_factor_ref 0.0994
_reflns_number_gt 1872
_reflns_number_total 2234
_reflns_threshold_expression I>2\s(I)
_cod_data_source_file ci5062.cif
_cod_data_source_block I
_cod_original_sg_symbol_H-M 'P 21/n'
_cod_database_code 2225798
_cod_database_fobs_code 2225798

loop_
_symmetry_equiv_pos_as_xyz
'x, y, z'
'-x+1/2, y+1/2, -z+1/2'
'-x, -y, -z'
'x-1/2, -y-1/2, z-1/2'

loop_
_atom_site_type_symbol
_atom_site_label
_atom_site_fract_x
_atom_site_fract_y
_atom_site_fract_z
_atom_site_U_iso_or_equiv
_atom_site_adp_type
_atom_site_calc_flag
_atom_site_refinement_flags
_atom_site_occupancy
_atom_site_disorder_assembly
_atom_site_disorder_group
O O1 0.53098(12) 0.21116(9) -0.00129(10) 0.0272(3) Uani d . 1 . .
N N1 0.81838(14) 0.46062(12) 1.07793(13) 0.0275(3) Uani d . 1 . .
N N2 0.58259(13) 0.37004(10) 0.38573(11) 0.0186(3) Uani d . 1 . .
C C1 0.74599(15) 0.47583(12) 0.59326(14) 0.0178(3) Uani d . 1 . .
H H1 0.7933 0.5192 0.5421 0.021 Uiso calc R 1 . .
C C2 0.79050(15) 0.49646(12) 0.73352(14) 0.0186(3) Uani d . 1 . .
H H2 0.8679 0.5547 0.7788 0.022 Uiso calc R 1 . .
C C3 0.72270(15) 0.43219(12) 0.81086(14) 0.0177(3) Uani d . 1 . .
C C4 0.60810(15) 0.34638(12) 0.74350(14) 0.0183(3) Uani d . 1 . .
H H4 0.5624 0.3022 0.7954 0.022 Uiso calc R 1 . .
C C5 0.56183(15) 0.32601(12) 0.60278(14) 0.0178(3) Uani d . 1 . .
H H5 0.4835 0.2683 0.5577 0.021 Uiso calc R 1 . .
C C6 0.62984(14) 0.39026(12) 0.52463(13) 0.0165(3) Uani d . 1 . .
C C7 0.49702(15) 0.26581(12) 0.30534(14) 0.0178(3) Uani d . 1 . .
H H7A 0.3842 0.2751 0.2702 0.021 Uiso calc R 1 . .
H H7B 0.5303 0.1871 0.3534 0.021 Uiso calc R 1 . .
C C8 0.56407(14) 0.29329(12) 0.19522(14) 0.0167(3) Uani d . 1 . .
C C9 0.65782(15) 0.39702(12) 0.28976(13) 0.0177(3) Uani d . 1 . .
H H9A 0.7699 0.3827 0.3302 0.021 Uiso calc R 1 . .
H H9B 0.6331 0.4782 0.2461 0.021 Uiso calc R 1 . .
C C10 0.45979(16) 0.31151(12) 0.04116(14) 0.0204(3) Uani d . 1 . .
H H10A 0.3499 0.2979 0.0208 0.024 Uiso calc R 1 . .
H H10B 0.4749 0.3907 0.0037 0.024 Uiso calc R 1 . .
C C11 0.63751(16) 0.19237(13) 0.14221(14) 0.0226(3) Uani d . 1 . .
H H11A 0.7455 0.2092 0.1575 0.027 Uiso calc R 1 . .
H H11B 0.6281 0.1114 0.1790 0.027 Uiso calc R 1 . .
C C12 0.77569(15) 0.44870(12) 0.95891(15) 0.0202(3) Uani d . 1 . .

loop_
_atom_site_aniso_label
_atom_site_aniso_U_11
_atom_site_aniso_U_22
_atom_site_aniso_U_33
_atom_site_aniso_U_12
_atom_site_aniso_U_13
_atom_site_aniso_U_23
O1 0.0353(6) 0.0266(6) 0.0202(5) 0.0027(5) 0.0113(5) -0.0041(4)
N1 0.0257(7) 0.0323(7) 0.0231(7) -0.0015(5) 0.0082(5) -0.0038(6)
N2 0.0203(6) 0.0187(6) 0.0180(6) -0.0073(4) 0.0086(5) -0.0027(5)
C1 0.0179(6) 0.0147(6) 0.0217(7) -0.0007(5) 0.0086(5) 0.0028(5)
C2 0.0156(6) 0.0151(6) 0.0223(7) 0.0007(5) 0.0043(5) -0.0017(5)
C3 0.0165(6) 0.0176(6) 0.0177(7) 0.0041(5) 0.0054(5) -0.0004(5)
C4 0.0177(6) 0.0181(6) 0.0212(7) 0.0025(5) 0.0098(5) 0.0022(5)
C5 0.0157(6) 0.0163(6) 0.0212(7) -0.0017(5) 0.0069(5) -0.0012(5)
C6 0.0151(6) 0.0147(6) 0.0188(7) 0.0023(5) 0.0058(5) 0.0008(5)
C7 0.0184(6) 0.0157(6) 0.0195(7) -0.0029(5) 0.0076(5) -0.0014(5)
C8 0.0161(6) 0.0149(6) 0.0193(7) 0.0004(5) 0.0071(5) 0.0002(5)
C9 0.0171(6) 0.0186(6) 0.0172(6) -0.0020(5) 0.0065(5) 0.0004(5)
C10 0.0210(7) 0.0184(6) 0.0195(7) -0.0010(5) 0.0057(5) -0.0002(6)
C11 0.0257(7) 0.0215(7) 0.0227(7) 0.0046(6) 0.0117(6) 0.0016(6)
C12 0.0175(6) 0.0195(6) 0.0235(8) 0.0024(5) 0.0079(5) -0.0010(6)

loop_
_atom_type_symbol
_atom_type_description
_atom_type_scat_dispersion_real
_atom_type_scat_dispersion_imag
_atom_type_scat_source
C C 0.0033 0.0016 'International Tables Vol C Tables 4.2.6.8 and 6.1.1.4'
H H 0.0000 0.0000 'International Tables Vol C Tables 4.2.6.8 and 6.1.1.4'
N N 0.0061 0.0033 'International Tables Vol C Tables 4.2.6.8 and 6.1.1.4'
O O 0.0106 0.0060 'International Tables Vol C Tables 4.2.6.8 and 6.1.1.4'

loop_
_geom_angle_atom_site_label_1
_geom_angle_atom_site_label_2
_geom_angle_atom_site_label_3
_geom_angle_site_symmetry_1
_geom_angle_site_symmetry_3
_geom_angle
_geom_angle_publ_flag
C11 O1 C10 . . 90.79(9) ?
C6 N2 C7 . . 128.02(11) ?
C6 N2 C9 . . 130.44(11) ?
C7 N2 C9 . . 94.47(10) ?
C2 C1 C6 . . 120.13(12) ?
C2 C1 H1 . . 119.9 ?
C6 C1 H1 . . 119.9 ?
C1 C2 C3 . . 120.61(12) ?
C1 C2 H2 . . 119.7 ?
C3 C2 H2 . . 119.7 ?
C4 C3 C2 . . 119.53(12) ?
C4 C3 C12 . . 119.89(12) ?
C2 C3 C12 . . 120.49(12) ?
C5 C4 C3 . . 120.22(12) ?
C5 C4 H4 . . 119.9 ?
C3 C4 H4 . . 119.9 ?
C4 C5 C6 . . 120.45(12) ?
C4 C5 H5 . . 119.8 ?
C6 C5 H5 . . 119.8 ?
N2 C6 C5 . . 119.95(12) ?
N2 C6 C1 . . 121.00(12) ?
C5 C6 C1 . . 119.05(12) ?
N2 C7 C8 . . 88.47(10) ?
N2 C7 H7A . . 113.9 ?
C8 C7 H7A . . 113.9 ?
N2 C7 H7B . . 113.9 ?
C8 C7 H7B . . 113.9 ?
H7A C7 H7B . . 111.1 ?
C11 C8 C10 . . 85.12(10) ?
C11 C8 C9 . . 122.78(11) ?
C10 C8 C9 . . 122.94(11) ?
C11 C8 C7 . . 120.34(11) ?
C10 C8 C7 . . 121.30(11) ?
C9 C8 C7 . . 88.49(10) ?
N2 C9 C8 . . 88.40(10) ?
N2 C9 H9A . . 113.9 ?
C8 C9 H9A . . 113.9 ?
N2 C9 H9B . . 113.9 ?
C8 C9 H9B . . 113.9 ?
H9A C9 H9B . . 111.1 ?
O1 C10 C8 . . 91.91(10) ?
O1 C10 H10A . . 113.3 ?
C8 C10 H10A . . 113.3 ?
O1 C10 H10B . . 113.3 ?
C8 C10 H10B . . 113.3 ?
H10A C10 H10B . . 110.6 ?
O1 C11 C8 . . 92.11(10) ?
O1 C11 H11A . . 113.3 ?
C8 C11 H11A . . 113.3 ?
O1 C11 H11B . . 113.3 ?
C8 C11 H11B . . 113.3 ?
H11A C11 H11B . . 110.6 ?
N1 C12 C3 . . 179.26(15) ?

loop_
_geom_bond_atom_site_label_1
_geom_bond_atom_site_label_2
_geom_bond_site_symmetry_2
_geom_bond_distance
_geom_bond_publ_flag
O1 C11 . 1.4525(17) ?
O1 C10 . 1.4534(17) ?
N1 C12 . 1.1504(18) ?
N2 C6 . 1.3544(17) ?
N2 C7 . 1.4653(17) ?
N2 C9 . 1.4695(17) ?
C1 C2 . 1.3711(19) ?
C1 C6 . 1.4127(18) ?
C1 H1 . 0.95 ?
C2 C3 . 1.4049(19) ?
C2 H2 . 0.95 ?
C3 C4 . 1.4034(19) ?
C3 C12 . 1.4335(19) ?
C4 C5 . 1.3734(19) ?
C4 H4 . 0.95 ?
C5 C6 . 1.4125(19) ?
C5 H5 . 0.95 ?
C7 C8 . 1.5451(18) ?
C7 H7A . 0.99 ?
C7 H7B . 0.99 ?
C8 C11 . 1.5274(18) ?
C8 C10 . 1.5314(18) ?
C8 C9 . 1.5431(18) ?
C9 H9A . 0.99 ?
C9 H9B . 0.99 ?
C10 H10A . 0.99 ?
C10 H10B . 0.99 ?
C11 H11A . 0.99 ?
C11 H11B . 0.99 ?

loop_
_geom_hbond_atom_site_label_D
_geom_hbond_atom_site_label_H
_geom_hbond_atom_site_label_A
_geom_hbond_site_symmetry_A
_geom_hbond_distance_DH
_geom_hbond_distance_HA
_geom_hbond_distance_DA
_geom_hbond_angle_DHA
C4 H4 O1 1_556 0.95 2.47 3.371(2) 159

loop_
_geom_torsion_atom_site_label_1
_geom_torsion_atom_site_label_2
_geom_torsion_atom_site_label_3
_geom_torsion_atom_site_label_4
_geom_torsion_site_symmetry_1
_geom_torsion_site_symmetry_2
_geom_torsion_site_symmetry_3
_geom_torsion_site_symmetry_4
_geom_torsion
_geom_torsion_publ_flag
C6 C1 C2 C3 . . . . 0.67(19) ?
C1 C2 C3 C4 . . . . -0.17(18) ?
C1 C2 C3 C12 . . . . 176.30(12) ?
C2 C3 C4 C5 . . . . -0.45(19) ?
C12 C3 C4 C5 . . . . -176.95(12) ?
C3 C4 C5 C6 . . . . 0.57(19) ?
C7 N2 C6 C5 . . . . -18.4(2) ?
C9 N2 C6 C5 . . . . -161.23(13) ?
C7 N2 C6 C1 . . . . 162.08(12) ?
C9 N2 C6 C1 . . . . 19.3(2) ?
C4 C5 C6 N2 . . . . -179.56(12) ?
C4 C5 C6 C1 . . . . -0.07(19) ?
C2 C1 C6 N2 . . . . 178.93(12) ?
C2 C1 C6 C5 . . . . -0.55(19) ?
C6 N2 C7 C8 . . . . -155.71(13) ?
C9 N2 C7 C8 . . . . -3.21(10) ?
N2 C7 C8 C11 . . . . 130.78(12) ?
N2 C7 C8 C10 . . . . -125.31(12) ?
N2 C7 C8 C9 . . . . 3.04(9) ?
C6 N2 C9 C8 . . . . 154.66(13) ?
C7 N2 C9 C8 . . . . 3.21(10) ?
C11 C8 C9 N2 . . . . -128.76(12) ?
C10 C8 C9 N2 . . . . 123.99(12) ?
C7 C8 C9 N2 . . . . -3.04(9) ?
C11 O1 C10 C8 . . . . -2.22(10) ?
C11 C8 C10 O1 . . . . 2.12(10) ?
C9 C8 C10 O1 . . . . 128.42(12) ?
C7 C8 C10 O1 . . . . -120.66(12) ?
C10 O1 C11 C8 . . . . 2.22(10) ?
C10 C8 C11 O1 . . . . -2.12(10) ?
C9 C8 C11 O1 . . . . -128.56(12) ?
C7 C8 C11 O1 . . . . 121.54(12) ?

loop_
_cod_related_entry_id
_cod_related_entry_database
_cod_related_entry_code
1 ChemSpider 24744854
